data_7234189
loop_
_publ_author_name
'Yoshinori Yamanoi'
'Kazuhiro Takahashi'
'Takeshi Hamada'
'Norikazu Ohshima'
'Masashi Kurashina'
'Yohei Hattori'
'Tetsuro Kusamoto'
'Ryota Sakamoto'
'Mariko Miyachi'
'Hiroshi Nishihara'

_publ_section_title
;
 Synthesis, characterization, and physical properties of
 oligo(1-(N,N-dimethylamino)pyrrole)s and their doped forms, precursors of
 candidates for molecular flat-band ferromagnets
;
_journal_name_full 'Journal of Materials Chemistry C'
_journal_page_first 4316
_journal_page_last 4320
_journal_paper_doi 10.1039/C4TC02941K
_journal_volume 3
_journal_year 2015
_chemical_formula_moiety 'C12 H18 N4'
_chemical_formula_sum 'C12 H18 N4'
_chemical_formula_weight 218.3
_space_group_IT_number 14
_space_group_name_Hall '-P 2yn'
_space_group_name_H-M_alt 'P 1 21/n 1'
_symmetry_cell_setting monoclinic
_symmetry_Int_Tables_number 14
_symmetry_space_group_name_Hall '-P 2yn'
_symmetry_space_group_name_H-M 'P 1 21/n 1'
_atom_sites_solution_hydrogens geom
_atom_sites_solution_primary direct
_atom_sites_solution_secondary difmap
_cell_angle_alpha 90
_cell_angle_beta 109.425(4)
_cell_angle_gamma 90
_cell_formula_units_Z 2
_cell_length_a 7.770(3)
_cell_length_b 7.311(2)
_cell_length_c 11.141(4)
_cell_measurement_temperature 103
_cell_volume 596.9(4)
_computing_structure_refinement 'SHELXL-97 (Sheldrick, 1997)'
_diffrn_ambient_temperature 103
_diffrn_detector_area_resol_mean 28.57
_diffrn_measured_fraction_theta_full 0.973
_diffrn_measured_fraction_theta_max 0.973
_diffrn_measurement_device_type 'Rigaku Saturn'
_diffrn_measurement_method \w
_diffrn_radiation_monochromator graphite
_diffrn_radiation_type MoK\a
_diffrn_radiation_wavelength 0.7107
_diffrn_reflns_av_R_equivalents 0.0205
_diffrn_reflns_av_unetI/netI 0.0204
_diffrn_reflns_limit_h_max 10
_diffrn_reflns_limit_h_min -10
_diffrn_reflns_limit_k_max 9
_diffrn_reflns_limit_k_min -8
_diffrn_reflns_limit_l_max 13
_diffrn_reflns_limit_l_min -14
_diffrn_reflns_number 4382
_diffrn_reflns_theta_full 27.5
_diffrn_reflns_theta_max 27.5
_diffrn_reflns_theta_min 3.88
_exptl_absorpt_coefficient_mu 0.076
_exptl_absorpt_correction_type none
_exptl_crystal_colour colorless
_exptl_crystal_density_diffrn 1.215
_exptl_crystal_density_method 'not measured'
_exptl_crystal_description platelet
_exptl_crystal_F_000 236
_exptl_crystal_size_max 0.40
_exptl_crystal_size_mid 0.40
_exptl_crystal_size_min 0.10
_refine_diff_density_max 0.225
_refine_diff_density_min -0.198
_refine_diff_density_rms 0.036
_refine_ls_extinction_method none
_refine_ls_goodness_of_fit_ref 1.19
_refine_ls_hydrogen_treatment constr
_refine_ls_matrix_type full
_refine_ls_number_parameters 73
_refine_ls_number_reflns 1344
_refine_ls_number_restraints 0
_refine_ls_restrained_S_all 1.19
_refine_ls_R_factor_all 0.041
_refine_ls_R_factor_gt 0.0372
_refine_ls_shift/su_max 0
_refine_ls_shift/su_mean 0
_refine_ls_structure_factor_coef Fsqd
_refine_ls_weighting_details 'calc w=1/[\s^2^(Fo^2^)+(0.0525P)^2^+0.0926P] where P=(Fo^2^+2Fc^2^)/3'
_refine_ls_weighting_scheme calc
_refine_ls_wR_factor_gt 0.0992
_refine_ls_wR_factor_ref 0.1017
_reflns_number_gt 1183
_reflns_number_total 1344
_reflns_threshold_expression >2sigma(I)
_cod_data_source_file J-Mater-Chem-C-2015-3-4316.cif
_cod_data_source_block 1
_cod_original_cell_volume 596.8(3)
_cod_database_code 7234189

loop_
_symmetry_equiv_pos_as_xyz
'x, y, z'
'-x+1/2, y+1/2, -z+1/2'
'-x, -y, -z'
'x-1/2, -y-1/2, z-1/2'

loop_
_atom_site_label
_atom_site_type_symbol
_atom_site_fract_x
_atom_site_fract_y
_atom_site_fract_z
_atom_site_U_iso_or_equiv
_atom_site_adp_type
_atom_site_occupancy
_atom_site_symmetry_multiplicity
_atom_site_calc_flag
_atom_site_refinement_flags
_atom_site_disorder_assembly
_atom_site_disorder_group
N1 N 0.27007(11) 0.22721(12) 0.51765(8) 0.0169(2) Uani 1 1 d . . .
N2 N 0.15660(11) 0.18684(11) 0.59006(7) 0.0160(2) Uani 1 1 d . . .
C6 C 0.01582(12) 0.05980(12) 0.55497(9) 0.0139(2) Uani 1 1 d . . .
C3 C 0.15692(13) 0.27998(14) 0.69712(9) 0.0187(3) Uani 1 1 d . . .
H3 H 0.2378 0.3719 0.7382 0.022 Uiso 1 1 calc R . .
C5 C -0.07236(12) 0.07562(13) 0.64404(9) 0.0163(2) Uani 1 1 d . . .
H5 H -0.1728 0.0076 0.6455 0.02 Uiso 1 1 calc R . .
C4 C 0.01654(14) 0.21278(14) 0.73234(9) 0.0188(2) Uani 1 1 d . . .
H4 H -0.0149 0.2506 0.802 0.023 Uiso 1 1 calc R . .
C1 C 0.46207(13) 0.20890(15) 0.59565(10) 0.0223(3) Uani 1 1 d . . .
H1A H 0.4838 0.0878 0.6308 0.033 Uiso 1 1 calc R . .
H1B H 0.4912 0.2969 0.6634 0.033 Uiso 1 1 calc R . .
H1C H 0.5373 0.2299 0.5439 0.033 Uiso 1 1 calc R . .
C2 C 0.22518(15) 0.40852(15) 0.46011(10) 0.0241(3) Uani 1 1 d . . .
H2A H 0.098 0.4129 0.4102 0.036 Uiso 1 1 calc R . .
H2B H 0.2971 0.4323 0.4065 0.036 Uiso 1 1 calc R . .
H2C H 0.251 0.4994 0.5259 0.036 Uiso 1 1 calc R . .

loop_
_atom_site_aniso_label
_atom_site_aniso_U_11
_atom_site_aniso_U_22
_atom_site_aniso_U_33
_atom_site_aniso_U_23
_atom_site_aniso_U_13
_atom_site_aniso_U_12
N1 0.0158(4) 0.0176(4) 0.0192(4) 0.0011(3) 0.0083(3) -0.0028(3)
N2 0.0164(4) 0.0161(4) 0.0164(4) -0.0013(3) 0.0066(3) -0.0035(3)
C6 0.0125(4) 0.0123(4) 0.0155(5) 0.0018(4) 0.0029(3) 0.0001(3)
C3 0.0217(5) 0.0166(5) 0.0171(5) -0.0031(4) 0.0057(4) -0.0031(4)
C5 0.0162(4) 0.0155(5) 0.0176(5) 0.0015(4) 0.0060(4) -0.0001(3)
C4 0.0236(5) 0.0172(5) 0.0170(5) -0.0008(4) 0.0086(4) 0.0004(4)
C1 0.0170(5) 0.0237(5) 0.0265(6) -0.0004(4) 0.0076(4) -0.0016(4)
C2 0.0281(5) 0.0216(5) 0.0258(6) 0.0060(4) 0.0131(4) 0.0014(4)

loop_
_atom_type_symbol
_atom_type_description
_atom_type_scat_dispersion_real
_atom_type_scat_dispersion_imag
_atom_type_scat_source
C C 0.0033 0.0016 'International Tables Vol C Tables 4.2.6.8 and 6.1.1.4'
H H 0 0 'International Tables Vol C Tables 4.2.6.8 and 6.1.1.4'
N N 0.0061 0.0033 'International Tables Vol C Tables 4.2.6.8 and 6.1.1.4'

loop_
_geom_angle_atom_site_label_1
_geom_angle_atom_site_label_2
_geom_angle_atom_site_label_3
_geom_angle
_geom_angle_site_symmetry_1
_geom_angle_site_symmetry_3
N2 N1 C1 110.45(8) . .
N2 N1 C2 109.69(8) . .
C1 N1 C2 113.01(8) . .
C3 N2 C6 110.49(8) . .
C3 N2 N1 124.92(8) . .
C6 N2 N1 124.26(8) . .
C5 C6 N2 105.87(8) . .
C5 C6 C6 131.79(11) . 3_556
N2 C6 C6 122.33(10) . 3_556
C4 C3 N2 107.46(9) . .
C6 C5 C4 108.30(8) . .
C3 C4 C5 107.88(9) . .
N2 C3 H3 126.3 . .
H3 C3 C4 126.3 . .
C6 C5 H5 125.8 . .
H5 C5 C4 125.9 . .
C3 C4 H4 126.1 . .
C5 C4 H4 126.1 . .
N1 C1 H1A 109.47 . .
N1 C1 H1B 109.47 . .
N1 C1 H1C 109.46 . .
H1A C1 H1B 109.5 . .
H1A C1 H1C 109.4 . .
H1B C1 H1C 109.5 . .
N1 C2 H2A 109.5 . .
N1 C2 H2B 109.5 . .
N1 C2 H2C 109.5 . .
H2A C2 H2B 109.5 . .
H2A C2 H2C 109.4 . .
H2B C2 H2C 109.4 . .

loop_
_geom_bond_atom_site_label_1
_geom_bond_atom_site_label_2
_geom_bond_distance
_geom_bond_site_symmetry_2
N1 N2 1.4101(11) .
N1 C1 1.4617(13) .
N1 C2 1.4631(14) .
N2 C3 1.3728(13) .
N2 C6 1.3884(12) .
C6 C5 1.3856(14) .
C6 C6 1.4576(18) 3_556
C3 H3 0.930 .
C3 C4 1.3675(14) .
C5 H5 0.930 .
C5 C4 1.4137(14) .
C4 H4 0.930 .
C1 H1A 0.960 .
C1 H1B 0.960 .
C1 H1C 0.960 .
C2 H2A 0.960 .
C2 H2B 0.960 .
C2 H2C 0.960 .
